data_4062523
_journal_name_full Organometallics
_journal_paper_doi 10.1021/om030686e
_journal_year 2004
_chemical_formula_moiety 'C35 H57 B P3 Rh Si '
_chemical_formula_sum 'C35 H57 B P3 Rh Si'
_chemical_formula_weight 712.56
_space_group_IT_number 2
_symmetry_cell_setting triclinic
_symmetry_Int_Tables_number 2
_symmetry_space_group_name_Hall '-P 1'
_symmetry_space_group_name_H-M 'P -1'
_cell_angle_alpha 86.251(1)
_cell_angle_beta 86.214(1)
_cell_angle_gamma 79.474(1)
_cell_formula_units_Z 2
_cell_length_a 9.3582(6)
_cell_length_b 11.1131(7)
_cell_length_c 18.206(1)
_cell_measurement_temperature 174.2
_cell_volume 1854.7(2)
_diffrn_ambient_temperature 174.2
_exptl_crystal_density_diffrn 1.276
_cod_depositor_comments
;
The following automatic conversions were performed:

'_atom_site_thermal_displace_type' tag value 'Uij' was replaced with
'Uani' value 98 times.

Automatic conversion script
Id: cif_fix_values 1646 2011-03-28 12:23:43Z adriana 
;
_cod_original_formula_sum 'C35 H57 B P3 Rh Si '
_cod_database_code 4062523

loop_
_symmetry_equiv_pos_as_xyz
'  +x,  +y,  +z'
'  -x,  -y,  -z'

loop_
_atom_site_aniso_label
_atom_site_aniso_U_11
_atom_site_aniso_U_22
_atom_site_aniso_U_33
_atom_site_aniso_U_12
_atom_site_aniso_U_13
_atom_site_aniso_U_23
Rh(1) 0.0179(3) 0.0150(2) 0.0163(2) -0.0092(2) -0.0009(2) -0.0031(2)
P(1) 0.0185(8) 0.0215(8) 0.0214(8) -0.0098(6) -0.0027(6) -0.0038(6)
P(2) 0.0215(8) 0.0167(8) 0.0161(8) -0.0086(6) 0.0000(6) -0.0036(6)
P(3) 0.0201(8) 0.0181(8) 0.0162(8) -0.0086(6) -0.0015(6) -0.0035(6)
Si(1) 0.0210(9) 0.0157(8) 0.0215(8) -0.0083(7) -0.0006(7) -0.0053(7)
C(1) 0.020(3) 0.034(4) 0.032(4) -0.016(3) -0.002(3) -0.009(3)
C(2) 0.028(4) 0.031(4) 0.034(4) -0.013(3) -0.008(3) 0.004(3)
C(3) 0.024(3) 0.037(4) 0.029(3) -0.009(3) -0.004(3) -0.012(3)
C(4) 0.023(3) 0.015(3) 0.019(3) -0.007(2) -0.001(2) -0.001(2)
C(5) 0.022(3) 0.030(3) 0.020(3) -0.010(3) -0.001(2) -0.003(3)
C(6) 0.022(3) 0.015(3) 0.022(3) -0.012(2) -0.001(2) -0.003(2)
C(7) 0.028(3) 0.025(3) 0.025(3) -0.010(3) -0.003(3) 0.000(3)
C(8) 0.028(3) 0.028(3) 0.021(3) -0.012(3) -0.004(3) 0.002(3)
C(9) 0.026(3) 0.022(3) 0.035(4) -0.009(3) -0.012(3) 0.007(3)
C(10) 0.026(3) 0.030(3) 0.030(4) -0.006(3) 0.003(3) -0.004(3)
C(11) 0.022(3) 0.023(3) 0.021(3) -0.006(3) -0.003(2) -0.003(3)
C(12) 0.025(3) 0.026(3) 0.015(3) -0.011(3) 0.006(2) -0.002(2)
C(13) 0.027(4) 0.034(4) 0.029(3) -0.017(3) 0.006(3) -0.002(3)
C(14) 0.029(4) 0.039(4) 0.020(3) -0.007(3) 0.002(3) -0.009(3)
C(15) 0.030(4) 0.017(3) 0.024(3) -0.006(3) -0.006(3) -0.007(2)
C(16) 0.041(4) 0.035(4) 0.023(3) -0.012(3) -0.007(3) -0.008(3)
C(17) 0.033(4) 0.027(3) 0.029(3) -0.018(3) -0.007(3) -0.003(3)
C(18) 0.028(3) 0.026(3) 0.023(3) -0.014(3) 0.003(3) -0.009(3)
C(19) 0.034(4) 0.020(3) 0.032(4) -0.015(3) -0.002(3) -0.008(3)
C(20) 0.053(5) 0.026(4) 0.042(4) -0.016(3) 0.017(3) -0.017(3)
C(21) 0.018(3) 0.026(3) 0.024(3) -0.007(3) 0.003(2) -0.006(3)
C(22) 0.035(4) 0.035(4) 0.021(3) -0.010(3) -0.001(3) -0.004(3)
C(23) 0.025(3) 0.035(4) 0.022(3) -0.012(3) 0.005(3) 0.000(3)
C(24) 0.031(4) 0.009(3) 0.035(4) -0.005(2) -0.012(3) -0.002(3)
C(25) 0.046(4) 0.022(3) 0.043(4) -0.003(3) -0.019(3) -0.005(3)
C(26) 0.083(7) 0.029(4) 0.055(5) -0.013(4) -0.039(5) -0.007(4)
C(27) 0.068(6) 0.025(4) 0.088(7) -0.029(4) -0.048(5) 0.009(4)
C(28) 0.035(4) 0.035(4) 0.090(7) -0.027(3) -0.021(4) 0.018(4)
C(29) 0.035(4) 0.022(3) 0.055(5) -0.017(3) -0.006(3) -0.001(3)
C(30) 0.032(4) 0.011(3) 0.027(3) -0.012(3) -0.007(3) -0.005(2)
C(31) 0.031(4) 0.024(3) 0.027(3) -0.013(3) 0.000(3) -0.002(3)
C(32) 0.052(5) 0.028(4) 0.029(4) -0.019(3) 0.000(3) -0.002(3)
C(33) 0.052(5) 0.028(4) 0.038(4) -0.019(3) -0.019(3) 0.004(3)
C(34) 0.035(4) 0.029(4) 0.050(5) -0.007(3) -0.012(3) -0.007(3)
C(35) 0.026(3) 0.020(3) 0.033(4) -0.007(3) -0.005(3) -0.005(3)

loop_
_atom_site_label
_atom_site_fract_x
_atom_site_fract_y
_atom_site_fract_z
_atom_site_U_iso_or_equiv
_atom_site_thermal_displace_type
_atom_site_occupancy
_atom_site_calc_flag
_atom_site_calc_attached_atom
Rh(1) 0.22041(5) 0.38625(4) 0.21691(2) 0.0150 Uani 1.000 ? ?
P(1) -0.0136(2) 0.3731(1) 0.18150(8) 0.0194 Uani 1.000 ? ?
P(2) 0.2504(2) 0.3113(1) 0.33986(8) 0.0174 Uani 1.000 ? ?
P(3) 0.3731(2) 0.2180(1) 0.16572(8) 0.0174 Uani 1.000 ? ?
Si(1) 0.1488(2) 0.5938(1) 0.24387(9) 0.0177 Uani 1.000 ? ?
C(1) -0.0725(6) 0.2284(6) 0.1679(3) 0.0245 Uani 1.000 ? ?
C(2) -0.0464(7) 0.4470(6) 0.0900(3) 0.0292 Uani 1.000 ? ?
C(3) -0.1758(7) 0.4495(6) 0.2332(3) 0.0279 Uani 1.000 ? ?
C(4) 0.3637(6) 0.1575(5) 0.3519(3) 0.0192 Uani 1.000 ? ?
C(5) 0.5306(6) 0.1591(5) 0.2217(3) 0.0239 Uani 1.000 ? ?
C(6) 0.6498(6) 0.0542(5) 0.3462(3) 0.0177 Uani 1.000 ? ?
C(7) 0.6562(7) 0.0458(5) 0.4238(3) 0.0249 Uani 1.000 ? ?
C(8) 0.7752(7) -0.0178(5) 0.4588(3) 0.0260 Uani 1.000 ? ?
C(9) 0.8935(7) -0.0808(5) 0.4185(3) 0.0282 Uani 1.000 ? ?
C(10) 0.8921(7) -0.0742(6) 0.3417(3) 0.0275 Uani 1.000 ? ?
C(11) 0.7733(6) -0.0077(5) 0.3074(3) 0.0223 Uani 1.000 ? ?
C(12) 0.0923(6) 0.2925(5) 0.4034(3) 0.0231 Uani 1.000 ? ?
C(13) 0.0074(7) 0.2003(6) 0.3761(3) 0.0292 Uani 1.000 ? ?
C(14) -0.0079(7) 0.4159(6) 0.4156(3) 0.0280 Uani 1.000 ? ?
C(15) 0.3487(6) 0.4032(5) 0.3952(3) 0.0219 Uani 1.000 ? ?
C(16) 0.3502(7) 0.3672(6) 0.4779(3) 0.0312 Uani 1.000 ? ?
C(17) 0.5037(7) 0.4015(5) 0.3635(3) 0.0281 Uani 1.000 ? ?
C(18) 0.3091(7) 0.0768(5) 0.1420(3) 0.0253 Uani 1.000 ? ?
C(19) 0.2342(7) 0.0150(5) 0.2082(3) 0.0277 Uani 1.000 ? ?
C(20) 0.4265(8) -0.0212(6) 0.1059(4) 0.0392 Uani 1.000 ? ?
C(21) 0.4688(6) 0.2580(5) 0.0766(3) 0.0232 Uani 1.000 ? ?
C(22) 0.3675(7) 0.2803(6) 0.0125(3) 0.0293 Uani 1.000 ? ?
C(23) 0.5397(6) 0.3707(6) 0.0812(3) 0.0280 Uani 1.000 ? ?
C(24) 0.2923(7) 0.6721(5) 0.2798(3) 0.0235 Uani 1.000 ? ?
C(25) 0.2699(8) 0.7262(6) 0.3479(4) 0.0352 Uani 1.000 ? ?
C(26) 0.377(1) 0.7798(7) 0.3764(5) 0.0482 Uani 1.000 ? ?
C(27) 0.507(1) 0.7807(6) 0.3391(5) 0.0483 Uani 1.000 ? ?
C(28) 0.5332(8) 0.7297(7) 0.2703(5) 0.0485 Uani 1.000 ? ?
C(29) 0.4270(7) 0.6740(6) 0.2412(4) 0.0352 Uani 1.000 ? ?
C(30) 0.0738(6) 0.7045(5) 0.1645(3) 0.0210 Uani 1.000 ? ?
C(31) 0.1565(7) 0.7200(5) 0.0981(3) 0.0291 Uani 1.000 ? ?
C(32) 0.0998(8) 0.8000(6) 0.0418(4) 0.0350 Uani 1.000 ? ?
C(33) -0.0407(8) 0.8650(6) 0.0490(4) 0.0383 Uani 1.000 ? ?
C(34) -0.1232(7) 0.8512(6) 0.1124(4) 0.0392 Uani 1.000 ? ?
C(35) -0.0666(7) 0.7721(5) 0.1705(3) 0.0276 Uani 1.000 ? ?
B(1) 0.5119(7) 0.1260(6) 0.3066(3) 0.018(1) Uani 1.000 ? ?
H(1) 0.0364 0.6319 0.2871 0.0281 Uani 1.000 ? ?
H(2) -0.1718 0.2444 0.1561 0.0293 Uani 1.000 ? ?
H(3) -0.0147 0.1885 0.1287 0.0293 Uani 1.000 ? ?
H(4) -0.0615 0.1774 0.2118 0.0293 Uani 1.000 ? ?
H(5) -0.0197 0.5257 0.0876 0.0351 Uani 1.000 ? ?
H(6) 0.0103 0.3983 0.0539 0.0351 Uani 1.000 ? ?
H(7) -0.1466 0.4553 0.0810 0.0351 Uani 1.000 ? ?
H(8) -0.1620 0.5286 0.2448 0.0335 Uani 1.000 ? ?
H(9) -0.2579 0.4572 0.2041 0.0335 Uani 1.000 ? ?
H(10) -0.1913 0.4024 0.2774 0.0335 Uani 1.000 ? ?
H(11) 0.3844 0.1457 0.4024 0.0231 Uani 1.000 ? ?
H(12) 0.3059 0.1002 0.3401 0.0231 Uani 1.000 ? ?
H(13) 0.5800 0.0865 0.2001 0.0287 Uani 1.000 ? ?
H(14) 0.5909 0.2196 0.2167 0.0287 Uani 1.000 ? ?
H(15) 0.5752 0.0855 0.4528 0.0298 Uani 1.000 ? ?
H(16) 0.7765 -0.0183 0.5109 0.0312 Uani 1.000 ? ?
H(17) 0.9738 -0.1278 0.4428 0.0339 Uani 1.000 ? ?
H(18) 0.9728 -0.1154 0.3131 0.0330 Uani 1.000 ? ?
H(19) 0.7751 -0.0035 0.2551 0.0267 Uani 1.000 ? ?
H(20) 0.1285 0.2610 0.4497 0.0277 Uani 1.000 ? ?
H(21) -0.0686 0.1882 0.4116 0.0351 Uani 1.000 ? ?
H(22) -0.0332 0.2310 0.3307 0.0351 Uani 1.000 ? ?
H(23) 0.0711 0.1244 0.3692 0.0351 Uani 1.000 ? ?
H(24) 0.0468 0.4717 0.4324 0.0336 Uani 1.000 ? ?
H(25) -0.0488 0.4478 0.3704 0.0336 Uani 1.000 ? ?
H(26) -0.0837 0.4046 0.4512 0.0336 Uani 1.000 ? ?
H(27) 0.2992 0.4858 0.3905 0.0263 Uani 1.000 ? ?
H(28) 0.2534 0.3684 0.4975 0.0374 Uani 1.000 ? ?
H(29) 0.4053 0.2869 0.4852 0.0374 Uani 1.000 ? ?
H(30) 0.3931 0.4235 0.5023 0.0374 Uani 1.000 ? ?
H(31) 0.5590 0.3215 0.3706 0.0337 Uani 1.000 ? ?
H(32) 0.5022 0.4242 0.3123 0.0337 Uani 1.000 ? ?
H(33) 0.5465 0.4580 0.3879 0.0337 Uani 1.000 ? ?
H(34) 0.2372 0.1020 0.1069 0.0304 Uani 1.000 ? ?
H(35) 0.1610 0.0739 0.2308 0.0332 Uani 1.000 ? ?
H(36) 0.1912 -0.0488 0.1916 0.0332 Uani 1.000 ? ?
H(37) 0.3043 -0.0185 0.2428 0.0332 Uani 1.000 ? ?
H(38) 0.3819 -0.0841 0.0895 0.0471 Uani 1.000 ? ?
H(39) 0.4741 0.0157 0.0650 0.0471 Uani 1.000 ? ?
H(40) 0.4956 -0.0552 0.1409 0.0471 Uani 1.000 ? ?
H(41) 0.5438 0.1906 0.0655 0.0279 Uani 1.000 ? ?
H(42) 0.2949 0.3505 0.0206 0.0352 Uani 1.000 ? ?
H(43) 0.4224 0.2932 -0.0322 0.0352 Uani 1.000 ? ?
H(44) 0.3226 0.2109 0.0092 0.0352 Uani 1.000 ? ?
H(45) 0.6027 0.3577 0.1209 0.0336 Uani 1.000 ? ?
H(46) 0.5940 0.3836 0.0364 0.0336 Uani 1.000 ? ?
H(47) 0.4662 0.4404 0.0892 0.0336 Uani 1.000 ? ?
H(48) 0.1799 0.7264 0.3754 0.0422 Uani 1.000 ? ?
H(49) 0.3585 0.8162 0.4228 0.0578 Uani 1.000 ? ?
H(50) 0.5802 0.8157 0.3595 0.0579 Uani 1.000 ? ?
H(51) 0.6227 0.7325 0.2429 0.0582 Uani 1.000 ? ?
H(52) 0.4466 0.6372 0.1950 0.0423 Uani 1.000 ? ?
H(53) 0.2525 0.6746 0.0921 0.0349 Uani 1.000 ? ?
H(54) 0.1577 0.8107 -0.0023 0.0420 Uani 1.000 ? ?
H(55) -0.0798 0.9193 0.0099 0.0460 Uani 1.000 ? ?
H(56) -0.2198 0.8956 0.1170 0.0470 Uani 1.000 ? ?
H(57) -0.1250 0.7645 0.2148 0.0331 Uani 1.000 ? ?

loop_
_geom_bond_atom_site_label_1
_geom_bond_atom_site_label_2
_geom_bond_distance
_geom_bond_site_symmetry_1
_geom_bond_site_symmetry_2
_geom_bond_publ_flag
Rh(1) P(1) 2.355(2) ? ? yes
Rh(1) P(2) 2.353(2) ? ? yes
Rh(1) P(3) 2.341(2) ? ? yes
Rh(1) Si(1) 2.356(2) ? ? yes
P(1) C(1) 1.829(6) ? ? yes
P(1) C(2) 1.827(6) ? ? yes
P(1) C(3) 1.832(6) ? ? yes
P(2) C(4) 1.848(5) ? ? yes
P(2) C(12) 1.852(6) ? ? yes
P(2) C(15) 1.872(6) ? ? yes
P(3) C(5) 1.844(6) ? ? yes
P(3) C(18) 1.863(6) ? ? yes
P(3) C(21) 1.870(6) ? ? yes
Si(1) C(24) 1.899(6) ? ? yes
Si(1) C(30) 1.918(6) ? ? yes
C(4) B(1) 1.560(8) ? ? yes
C(5) B(1) 1.571(8) ? ? yes
C(6) C(7) 1.413(8) ? ? yes
C(6) C(11) 1.404(8) ? ? yes
C(6) B(1) 1.579(8) ? ? yes
C(7) C(8) 1.376(8) ? ? yes
C(8) C(9) 1.390(9) ? ? yes
C(9) C(10) 1.396(8) ? ? yes
C(10) C(11) 1.380(8) ? ? yes
C(12) C(13) 1.532(8) ? ? yes
C(12) C(14) 1.533(8) ? ? yes
C(15) C(16) 1.533(8) ? ? yes
C(15) C(17) 1.524(8) ? ? yes
C(18) C(19) 1.539(8) ? ? yes
C(18) C(20) 1.546(9) ? ? yes
C(21) C(22) 1.531(8) ? ? yes
C(21) C(23) 1.529(8) ? ? yes
C(24) C(25) 1.401(9) ? ? yes
C(24) C(29) 1.405(9) ? ? yes
C(25) C(26) 1.400(10) ? ? yes
C(26) C(27) 1.36(1) ? ? yes
C(27) C(28) 1.40(1) ? ? yes
C(28) C(29) 1.410(9) ? ? yes
C(30) C(31) 1.409(8) ? ? yes
C(30) C(35) 1.391(8) ? ? yes
C(31) C(32) 1.380(9) ? ? yes
C(32) C(33) 1.382(10) ? ? yes
C(33) C(34) 1.361(10) ? ? yes
C(34) C(35) 1.398(9) ? ? yes
